data_4511937
loop_
_publ_author_name
'Ghiassi, Kamran B.'
'Bowles, Faye L.'
'Chen, Susanne Y.'
'Olmstead, Marilyn M.'
'Balch, Alan L.'

_publ_section_title
;
 Incorporation of the Similarly Sized Molecules, Diiodine and Carbon
 Disulfide, into Cocrystals Formed with the Fullerenes, C60or C70
;
_journal_issue 10
_journal_name_full 'Crystal Growth &amp; Design'
_journal_page_first 5131
_journal_paper_doi 10.1021/cg500817w
_journal_volume 14
_journal_year 2014
_chemical_formula_moiety 'C70,  0.68(I2), C0.16 S0.32,  0.32(S),  0.16(C)'
_chemical_formula_sum 'C70.32 I1.36 S0.64'
_chemical_formula_weight 1038.06
_chemical_name_common 'C70 . 0.68 I2 . 0.32 CS2'
_chemical_name_systematic
;
 ?
;
_space_group_crystal_system orthorhombic
_space_group_IT_number 70
_space_group_name_Hall '-F 2uv 2vw'
_space_group_name_H-M_alt 'F d d d'
_symmetry_space_group_name_Hall '-F 2uv 2vw'
_symmetry_space_group_name_H-M 'F d d d :2'
_atom_sites_solution_primary direct
_atom_sites_solution_secondary difmap
_audit_creation_method SHELXL-2014
_cell_angle_alpha 90
_cell_angle_beta 90
_cell_angle_gamma 90
_cell_formula_units_Z 32
_cell_length_a 28.316(5)
_cell_length_b 28.318(5)
_cell_length_c 34.196(6)
_cell_measurement_reflns_used 9550
_cell_measurement_temperature 90(2)
_cell_measurement_theta_max 32.92
_cell_measurement_theta_min 2.35
_cell_volume 27420(8)
_computing_cell_refinement 'SAINT (Bruker, 2013)'
_computing_data_collection 'Apex2 (Bruker, 2013)'
_computing_data_reduction 'SAINT (Bruker, 2013)'
_computing_publication_material 'SHELXL-2014 (Sheldrick, 2014)'
_computing_structure_refinement 'SHELXL-2014 (Sheldrick, 2014)'
_computing_structure_solution 'XS (Sheldrick, 2008)'
_diffrn_ambient_temperature 90(2)
_diffrn_detector_area_resol_mean 8.3
_diffrn_measured_fraction_theta_full 1.000
_diffrn_measured_fraction_theta_max 1.000
_diffrn_measurement_device_type 'Bruker Apex II'
_diffrn_measurement_method \w
_diffrn_radiation_type MoK\a
_diffrn_radiation_wavelength 0.71073
_diffrn_reflns_av_R_equivalents 0.0328
_diffrn_reflns_av_unetI/netI 0.0171
_diffrn_reflns_Laue_measured_fraction_full 1.000
_diffrn_reflns_Laue_measured_fraction_max 1.000
_diffrn_reflns_limit_h_max 42
_diffrn_reflns_limit_h_min -42
_diffrn_reflns_limit_k_max 42
_diffrn_reflns_limit_k_min -42
_diffrn_reflns_limit_l_max 51
_diffrn_reflns_limit_l_min -51
_diffrn_reflns_number 121736
_diffrn_reflns_point_group_measured_fraction_full 1.000
_diffrn_reflns_point_group_measured_fraction_max 1.000
_diffrn_reflns_theta_full 25.242
_diffrn_reflns_theta_max 32.574
_diffrn_reflns_theta_min 1.867
_diffrn_source 'fine-focus sealed tube'
_exptl_absorpt_coefficient_mu 1.365
_exptl_absorpt_correction_T_max 0.7466
_exptl_absorpt_correction_T_min 0.6185
_exptl_absorpt_correction_type multi-scan
_exptl_absorpt_process_details 'SADABS (Sheldrick, 2012)'
_exptl_crystal_colour black
_exptl_crystal_density_diffrn 2.012
_exptl_crystal_description block
_exptl_crystal_F_000 16141
_exptl_crystal_size_max 0.301
_exptl_crystal_size_mid 0.237
_exptl_crystal_size_min 0.169
_refine_diff_density_max 0.502
_refine_diff_density_min -0.381
_refine_diff_density_rms 0.072
_refine_ls_extinction_method none
_refine_ls_goodness_of_fit_ref 1.072
_refine_ls_hydrogen_treatment undef
_refine_ls_matrix_type full
_refine_ls_number_parameters 682
_refine_ls_number_reflns 12489
_refine_ls_number_restraints 0
_refine_ls_restrained_S_all 1.072
_refine_ls_R_factor_all 0.0364
_refine_ls_R_factor_gt 0.0288
_refine_ls_shift/su_max 0.001
_refine_ls_shift/su_mean 0.000
_refine_ls_structure_factor_coef Fsqd
_refine_ls_weighting_details 'w=1/[\s^2^(Fo^2^)+(0.0223P)^2^+75.7638P] where P=(Fo^2^+2Fc^2^)/3'
_refine_ls_weighting_scheme calc
_refine_ls_wR_factor_gt 0.0630
_refine_ls_wR_factor_ref 0.0685
_reflns_Friedel_coverage 0.000
_reflns_number_gt 11000
_reflns_number_total 12489
_reflns_threshold_expression 'I > 2\s(I)'
_cod_data_source_file cg500817w_si_004.cif
_cod_data_source_block kbg19
_cod_depositor_comments 'Adding full bibliography for 4511935--4511938.cif.'
_cod_original_cell_volume 27421(8)
_cod_database_code 4511937
_shelx_space_group_comment
;
The symmetry employed for this shelxl refinement is uniquely defined
by the following loop, which should always be used as a source of
symmetry information in preference to the above space-group names.
They are only intended as comments.
;
_shelx_estimated_absorpt_t_min 0.684
_shelx_estimated_absorpt_t_max 0.802
_shelxl_version_number 2014-3

loop_
_space_group_symop_operation_xyz
'x, y, z'
'-x+3/4, -y+3/4, z'
'-x+3/4, y, -z+3/4'
'x, -y+3/4, -z+3/4'
'x, y+1/2, z+1/2'
'-x+3/4, -y+5/4, z+1/2'
'-x+3/4, y+1/2, -z+5/4'
'x, -y+5/4, -z+5/4'
'x+1/2, y, z+1/2'
'-x+5/4, -y+3/4, z+1/2'
'-x+5/4, y, -z+5/4'
'x+1/2, -y+3/4, -z+5/4'
'x+1/2, y+1/2, z'
'-x+5/4, -y+5/4, z'
'-x+5/4, y+1/2, -z+3/4'
'x+1/2, -y+5/4, -z+3/4'
'-x, -y, -z'
'x-3/4, y-3/4, -z'
'x-3/4, -y, z-3/4'
'-x, y-3/4, z-3/4'
'-x, -y+1/2, -z+1/2'
'x-3/4, y-1/4, -z+1/2'
'x-3/4, -y+1/2, z-1/4'
'-x, y-1/4, z-1/4'
'-x+1/2, -y, -z+1/2'
'x-1/4, y-3/4, -z+1/2'
'x-1/4, -y, z-1/4'
'-x+1/2, y-3/4, z-1/4'
'-x+1/2, -y+1/2, -z'
'x-1/4, y-1/4, -z'
'x-1/4, -y+1/2, z-3/4'
'-x+1/2, y-1/4, z-3/4'

loop_
_atom_site_label
_atom_site_type_symbol
_atom_site_fract_x
_atom_site_fract_y
_atom_site_fract_z
_atom_site_U_iso_or_equiv
_atom_site_adp_type
_atom_site_occupancy
_atom_site_site_symmetry_order
_atom_site_calc_flag
_atom_site_refinement_flags_posn
_atom_site_refinement_flags_occupancy
_atom_site_disorder_assembly
_atom_site_disorder_group
C1 C 0.18814(7) -0.10223(7) -0.03668(6) 0.0265(4) Uani 1 1 d . . . .
C2 C 0.16971(7) -0.09410(7) 0.00120(6) 0.0257(4) Uani 1 1 d . . . .
C3 C 0.19767(7) -0.11015(7) 0.03306(6) 0.0255(4) Uani 1 1 d . . . .
C4 C 0.24575(7) -0.12409(7) 0.02725(7) 0.0244(4) Uani 1 1 d . . . .
C5 C 0.26724(7) -0.12231(6) -0.01013(6) 0.0250(4) Uani 1 1 d . . . .
C6 C 0.23647(8) -0.11623(7) -0.04249(6) 0.0270(4) Uani 1 1 d . . . .
C7 C 0.25261(8) -0.09591(8) -0.07888(7) 0.0307(5) Uani 1 1 d . . . .
C8 C 0.21370(8) -0.06959(8) -0.09617(6) 0.0326(5) Uani 1 1 d . . . .
C9 C 0.17404(8) -0.07329(7) -0.06969(7) 0.0314(5) Uani 1 1 d . . . .
C10 C 0.14451(7) -0.03493(8) -0.06330(7) 0.0305(5) Uani 1 1 d . . . .
C11 C 0.12779(6) -0.02411(8) -0.02458(7) 0.0282(4) Uani 1 1 d . . . .
C12 C 0.13857(6) -0.05383(7) 0.00777(7) 0.0261(4) Uani 1 1 d . . . .
C13 C 0.13767(6) -0.03234(8) 0.04525(7) 0.0273(4) Uani 1 1 d . . . .
C14 C 0.16436(7) -0.05149(8) 0.07765(6) 0.0279(4) Uani 1 1 d . . . .
C15 C 0.19375(7) -0.08954(7) 0.07159(6) 0.0271(4) Uani 1 1 d . . . .
C16 C 0.23998(7) -0.09096(8) 0.09020(6) 0.0272(4) Uani 1 1 d . . . .
C17 C 0.27189(7) -0.11203(7) 0.06227(6) 0.0251(4) Uani 1 1 d . . . .
C18 C 0.31790(7) -0.09525(7) 0.05940(6) 0.0247(4) Uani 1 1 d . . . .
C19 C 0.33899(6) -0.08992(7) 0.02115(6) 0.0238(4) Uani 1 1 d . . . .
C20 C 0.31552(7) -0.10475(7) -0.01333(6) 0.0254(4) Uani 1 1 d . . . .
C21 C 0.33005(7) -0.08208(8) -0.04859(6) 0.0276(4) Uani 1 1 d . . . .
C22 C 0.29850(8) -0.07915(8) -0.08203(6) 0.0317(5) Uani 1 1 d . . . .
C23 C 0.30788(8) -0.03540(9) -0.10252(6) 0.0343(5) Uani 1 1 d . . . .
C24 C 0.27065(9) -0.00957(9) -0.11899(6) 0.0353(5) Uani 1 1 d . . . .
C25 C 0.22246(9) -0.02723(9) -0.11567(6) 0.0355(5) Uani 1 1 d . . . .
C26 C 0.19127(9) 0.01269(9) -0.10929(6) 0.0340(5) Uani 1 1 d . . . .
C27 C 0.15336(7) 0.00891(8) -0.08385(7) 0.0312(5) Uani 1 1 d . . . .
C28 C 0.14266(7) 0.04662(8) -0.05687(7) 0.0286(4) Uani 1 1 d . . . .
C29 C 0.12672(6) 0.02614(8) -0.02034(7) 0.0266(4) Uani 1 1 d . . . .
C30 C 0.13615(6) 0.04806(7) 0.01612(7) 0.0267(4) Uani 1 1 d . . . .
C31 C 0.13663(6) 0.01811(8) 0.04945(7) 0.0271(4) Uani 1 1 d . . . .
C32 C 0.16271(7) 0.03051(8) 0.08443(6) 0.0291(4) Uani 1 1 d . . . .
C33 C 0.17969(7) -0.01283(8) 0.10244(6) 0.0284(4) Uani 1 1 d . . . .
C34 C 0.22423(8) -0.01360(9) 0.12004(6) 0.0307(4) Uani 1 1 d . . . .
C35 C 0.25466(7) -0.05375(9) 0.11360(6) 0.0276(4) Uani 1 1 d . . . .
C36 C 0.30296(7) -0.03664(8) 0.11040(5) 0.0274(4) Uani 1 1 d . . . .
C37 C 0.33380(7) -0.05715(8) 0.08367(6) 0.0255(4) Uani 1 1 d . . . .
C38 C 0.36442(6) -0.02760(7) 0.06037(6) 0.0232(4) Uani 1 1 d . . . .
C39 C 0.36793(6) -0.04846(7) 0.02161(6) 0.0234(4) Uani 1 1 d . . . .
C40 C 0.37390(6) -0.02039(7) -0.01208(6) 0.0228(4) Uani 1 1 d . . . .
C41 C 0.35858(7) -0.04068(8) -0.04797(6) 0.0268(4) Uani 1 1 d . . . .
C42 C 0.34504(7) -0.01127(8) -0.08105(6) 0.0299(5) Uani 1 1 d . . . .
C43 C 0.34375(7) 0.03699(8) -0.07711(6) 0.0283(4) Uani 1 1 d . . . .
C44 C 0.30562(8) 0.06415(8) -0.09436(6) 0.0293(4) Uani 1 1 d . . . .
C45 C 0.26934(9) 0.04152(9) -0.11475(6) 0.0336(5) Uani 1 1 d . . . .
C46 C 0.22061(8) 0.05532(9) -0.10884(6) 0.0328(5) Uani 1 1 d . . . .
C47 C 0.20977(8) 0.09129(8) -0.08283(6) 0.0291(4) Uani 1 1 d . . . .
C48 C 0.17040(7) 0.08679(7) -0.05646(6) 0.0288(4) Uani 1 1 d . . . .
C49 C 0.18337(7) 0.10791(7) -0.01945(6) 0.0259(4) Uani 1 1 d . . . .
C50 C 0.16575(6) 0.09046(7) 0.01662(6) 0.0257(4) Uani 1 1 d . . . .
C51 C 0.19291(7) 0.10019(7) 0.05032(6) 0.0253(4) Uani 1 1 d . . . .
C52 C 0.19031(7) 0.07065(7) 0.08491(6) 0.0279(4) Uani 1 1 d . . . .
C53 C 0.23609(8) 0.06963(8) 0.10336(6) 0.0280(4) Uani 1 1 d . . . .
C54 C 0.25302(7) 0.02829(9) 0.12029(6) 0.0295(5) Uani 1 1 d . . . .
C55 C 0.30180(8) 0.01434(8) 0.11445(5) 0.0274(4) Uani 1 1 d . . . .
C56 C 0.33143(7) 0.04227(7) 0.09205(6) 0.0251(4) Uani 1 1 d . . . .
C57 C 0.36326(6) 0.02066(7) 0.06424(6) 0.0229(4) Uani 1 1 d . . . .
C58 C 0.36571(6) 0.05033(7) 0.02999(6) 0.0210(3) Uani 1 1 d . . . .
C59 C 0.37287(6) 0.03095(7) -0.00793(6) 0.0216(4) Uani 1 1 d . . . .
C60 C 0.35634(6) 0.05850(7) -0.03973(6) 0.0224(4) Uani 1 1 d . . . .
C61 C 0.32568(6) 0.09803(7) -0.03392(6) 0.0217(4) Uani 1 1 d . . . .
C62 C 0.29414(7) 0.10139(7) -0.06737(6) 0.0254(4) Uani 1 1 d . . . .
C63 C 0.24749(7) 0.11483(7) -0.06152(6) 0.0257(4) Uani 1 1 d . . . .
C64 C 0.23083(7) 0.12513(6) -0.02268(6) 0.0233(4) Uani 1 1 d . . . .
C65 C 0.26159(7) 0.12543(6) 0.00994(6) 0.0211(3) Uani 1 1 d . . . .
C66 C 0.24054(7) 0.11737(7) 0.04694(6) 0.0234(4) Uani 1 1 d . . . .
C67 C 0.26713(7) 0.09869(7) 0.07942(6) 0.0250(4) Uani 1 1 d . . . .
C68 C 0.31357(7) 0.08519(7) 0.07416(5) 0.0236(4) Uani 1 1 d . . . .
C69 C 0.33518(6) 0.09012(6) 0.03581(5) 0.0200(3) Uani 1 1 d . . . .
C70 C 0.31071(6) 0.11113(6) 0.00419(5) 0.0197(3) Uani 1 1 d . . . .
I1 I 0.00576(2) 0.00014(3) 0.03878(2) 0.01260(8) Uani 0.6831(14) 1 d . P A 1
S1 S 0.0122(2) -0.0037(3) 0.04381(18) 0.0293(16) Uani 0.3169(14) 1 d . P A 2
C71 C 0.0000 0.0000 0.0000 0.0198(15) Uani 0.3169(14) 2 d S P A 2
I2 I 0.50075(2) 0.00194(2) 0.03923(2) 0.01334(7) Uani 0.6814(14) 1 d . P B 3
S2 S 0.49130(18) 0.0012(3) 0.04368(18) 0.0261(11) Uani 0.3186(14) 1 d . P B 4
C72 C 0.5000 0.0000 0.0000 0.0227(16) Uani 0.3186(14) 2 d S P B 4

loop_
_atom_site_aniso_label
_atom_site_aniso_U_11
_atom_site_aniso_U_22
_atom_site_aniso_U_33
_atom_site_aniso_U_23
_atom_site_aniso_U_13
_atom_site_aniso_U_12
C1 0.0258(9) 0.0160(9) 0.0376(11) -0.0040(8) -0.0118(8) -0.0085(7)
C2 0.0180(8) 0.0161(8) 0.0430(11) 0.0040(8) -0.0050(7) -0.0091(6)
C3 0.0227(9) 0.0122(8) 0.0415(11) 0.0073(7) -0.0007(8) -0.0071(6)
C4 0.0261(9) 0.0095(7) 0.0375(11) 0.0040(7) -0.0037(7) -0.0023(6)
C5 0.0264(9) 0.0087(7) 0.0400(11) -0.0046(7) -0.0033(8) 0.0036(6)
C6 0.0329(10) 0.0123(8) 0.0358(11) -0.0097(7) -0.0067(8) -0.0027(7)
C7 0.0424(12) 0.0235(10) 0.0263(10) -0.0167(8) -0.0027(8) -0.0021(8)
C8 0.0426(12) 0.0322(11) 0.0228(10) -0.0137(8) -0.0115(8) -0.0056(9)
C9 0.0330(11) 0.0257(10) 0.0355(11) -0.0056(8) -0.0196(8) -0.0097(8)
C10 0.0227(9) 0.0293(11) 0.0394(12) 0.0000(9) -0.0196(8) -0.0075(8)
C11 0.0114(7) 0.0282(10) 0.0449(12) 0.0028(9) -0.0110(7) -0.0048(7)
C12 0.0099(7) 0.0215(9) 0.0469(12) 0.0059(8) -0.0033(7) -0.0078(6)
C13 0.0115(7) 0.0284(10) 0.0420(12) 0.0072(9) 0.0071(7) -0.0033(7)
C14 0.0188(8) 0.0332(11) 0.0317(10) 0.0121(9) 0.0107(7) -0.0056(7)
C15 0.0263(9) 0.0228(10) 0.0323(10) 0.0120(8) 0.0064(8) -0.0076(7)
C16 0.0286(9) 0.0256(10) 0.0276(10) 0.0166(8) 0.0009(8) -0.0042(8)
C17 0.0284(9) 0.0150(8) 0.0320(10) 0.0119(7) -0.0055(8) 0.0011(7)
C18 0.0228(8) 0.0187(9) 0.0326(10) 0.0081(7) -0.0074(7) 0.0060(7)
C19 0.0161(7) 0.0170(8) 0.0383(10) 0.0013(7) -0.0042(7) 0.0082(6)
C20 0.0212(8) 0.0150(8) 0.0401(11) -0.0065(8) 0.0009(8) 0.0085(6)
C21 0.0248(9) 0.0251(10) 0.0328(10) -0.0125(8) 0.0060(8) 0.0075(7)
C22 0.0374(11) 0.0318(11) 0.0258(10) -0.0183(9) 0.0060(8) 0.0025(9)
C23 0.0402(12) 0.0424(13) 0.0203(9) -0.0137(9) 0.0117(8) -0.0020(9)
C24 0.0454(13) 0.0482(15) 0.0124(8) -0.0079(8) 0.0017(8) -0.0052(10)
C25 0.0478(13) 0.0448(14) 0.0139(9) -0.0086(8) -0.0108(8) -0.0076(11)
C26 0.0418(12) 0.0406(13) 0.0195(9) 0.0021(8) -0.0196(8) -0.0030(10)
C27 0.0277(10) 0.0354(12) 0.0304(11) 0.0041(9) -0.0207(8) -0.0039(8)
C28 0.0180(8) 0.0299(10) 0.0379(11) 0.0077(9) -0.0157(8) 0.0031(7)
C29 0.0091(7) 0.0266(10) 0.0441(12) 0.0084(9) -0.0066(7) 0.0017(6)
C30 0.0107(7) 0.0256(10) 0.0439(12) 0.0012(9) 0.0025(7) 0.0071(6)
C31 0.0117(7) 0.0294(10) 0.0401(11) 0.0033(9) 0.0108(7) 0.0037(7)
C32 0.0230(9) 0.0345(11) 0.0297(10) -0.0043(9) 0.0150(7) 0.0035(8)
C33 0.0275(9) 0.0349(11) 0.0227(9) 0.0042(8) 0.0158(7) -0.0007(8)
C34 0.0347(11) 0.0418(12) 0.0156(9) 0.0069(8) 0.0109(7) -0.0023(9)
C35 0.0371(11) 0.0331(11) 0.0125(8) 0.0105(8) 0.0009(7) -0.0046(8)
C36 0.0329(10) 0.0342(11) 0.0151(8) 0.0104(7) -0.0091(7) -0.0034(8)
C37 0.0220(8) 0.0295(10) 0.0251(9) 0.0109(8) -0.0114(7) 0.0014(7)
C38 0.0137(7) 0.0266(9) 0.0293(9) 0.0063(7) -0.0113(6) 0.0008(6)
C39 0.0105(7) 0.0238(9) 0.0359(10) 0.0009(8) -0.0032(6) 0.0074(6)
C40 0.0081(7) 0.0261(10) 0.0341(10) -0.0013(8) 0.0046(6) 0.0031(6)
C41 0.0176(8) 0.0330(11) 0.0297(10) -0.0081(8) 0.0096(7) 0.0073(7)
C42 0.0279(10) 0.0405(12) 0.0214(9) -0.0044(8) 0.0147(7) -0.0003(8)
C43 0.0267(9) 0.0380(12) 0.0202(9) 0.0035(8) 0.0122(7) -0.0065(8)
C44 0.0359(11) 0.0374(12) 0.0146(8) 0.0099(8) 0.0063(7) -0.0086(8)
C45 0.0467(13) 0.0435(13) 0.0106(8) 0.0065(8) 0.0002(8) -0.0070(10)
C46 0.0400(12) 0.0407(13) 0.0179(9) 0.0120(9) -0.0112(8) -0.0033(9)
C47 0.0339(10) 0.0281(10) 0.0254(10) 0.0149(8) -0.0116(8) -0.0017(8)
C48 0.0230(9) 0.0246(10) 0.0388(11) 0.0128(8) -0.0124(8) 0.0044(7)
C49 0.0217(9) 0.0151(8) 0.0410(11) 0.0065(8) -0.0055(8) 0.0072(6)
C50 0.0171(8) 0.0182(9) 0.0417(11) 0.0001(8) 0.0027(7) 0.0098(6)
C51 0.0228(9) 0.0170(9) 0.0361(11) -0.0050(7) 0.0079(7) 0.0065(7)
C52 0.0297(10) 0.0271(10) 0.0268(9) -0.0070(8) 0.0147(7) 0.0058(8)
C53 0.0372(11) 0.0293(10) 0.0175(9) -0.0098(8) 0.0092(8) 0.0011(8)
C54 0.0400(12) 0.0380(12) 0.0107(8) -0.0041(8) 0.0045(7) -0.0007(9)
C55 0.0352(11) 0.0349(11) 0.0119(8) 0.0005(7) -0.0066(7) -0.0040(8)
C56 0.0286(9) 0.0291(10) 0.0176(8) -0.0029(7) -0.0103(7) -0.0055(8)
C57 0.0159(8) 0.0283(10) 0.0244(9) 0.0010(7) -0.0108(6) -0.0023(7)
C58 0.0121(7) 0.0226(9) 0.0283(9) 0.0005(7) -0.0053(6) -0.0066(6)
C59 0.0084(7) 0.0262(9) 0.0300(9) 0.0005(8) 0.0030(6) -0.0042(6)
C60 0.0157(7) 0.0264(10) 0.0253(9) 0.0024(7) 0.0068(6) -0.0084(7)
C61 0.0215(8) 0.0194(9) 0.0243(9) 0.0064(7) 0.0016(6) -0.0099(7)
C62 0.0309(10) 0.0230(9) 0.0222(9) 0.0114(7) 0.0009(7) -0.0083(7)
C63 0.0329(10) 0.0179(9) 0.0263(10) 0.0111(8) -0.0052(7) -0.0029(7)
C64 0.0253(9) 0.0109(7) 0.0339(10) 0.0077(7) -0.0046(7) 0.0017(6)
C65 0.0238(8) 0.0088(7) 0.0306(9) -0.0003(7) -0.0014(7) -0.0030(6)
C66 0.0284(9) 0.0126(8) 0.0291(10) -0.0057(7) 0.0024(7) 0.0034(7)
C67 0.0323(10) 0.0200(9) 0.0228(9) -0.0122(7) 0.0005(7) -0.0007(7)
C68 0.0290(9) 0.0222(9) 0.0195(8) -0.0072(7) -0.0055(7) -0.0083(7)
C69 0.0189(8) 0.0175(8) 0.0236(9) -0.0018(6) -0.0038(6) -0.0085(6)
C70 0.0205(8) 0.0120(7) 0.0265(9) 0.0012(6) -0.0010(6) -0.0072(6)
I1 0.01564(12) 0.01341(12) 0.0087(2) 0.00078(13) -0.00161(13) -0.00187(9)
S1 0.050(3) 0.033(2) 0.0054(12) 0.0031(10) -0.0077(12) -0.0049(18)
C71 0.017(4) 0.017(4) 0.026(4) 0.000(3) -0.003(2) 0.003(3)
I2 0.01577(17) 0.01337(10) 0.01089(16) 0.00035(10) 0.00286(10) -0.00104(10)
S2 0.034(3) 0.0343(13) 0.0097(13) -0.0015(10) -0.0010(14) -0.0002(17)
C72 0.022(4) 0.026(5) 0.020(4) 0.003(3) 0.000(3) -0.002(3)

loop_
_atom_type_symbol
_atom_type_description
_atom_type_scat_dispersion_real
_atom_type_scat_dispersion_imag
_atom_type_scat_source
C C 0.0033 0.0016 'International Tables Vol C Tables 4.2.6.8 and 6.1.1.4'
I I -0.4742 1.8119 'International Tables Vol C Tables 4.2.6.8 and 6.1.1.4'
S S 0.1246 0.1234 'International Tables Vol C Tables 4.2.6.8 and 6.1.1.4'

loop_
_geom_angle_atom_site_label_1
_geom_angle_atom_site_label_2
_geom_angle_atom_site_label_3
_geom_angle
_geom_angle_site_symmetry_1
_geom_angle_site_symmetry_3
C2 C1 C6 121.47(18) . .
C2 C1 C9 121.2(2) . .
C6 C1 C9 108.04(19) . .
C1 C2 C3 116.37(19) . .
C1 C2 C12 119.42(19) . .
C3 C2 C12 117.9(2) . .
C2 C3 C4 120.8(2) . .
C2 C3 C15 121.79(19) . .
C4 C3 C15 108.11(18) . .
C5 C4 C3 121.60(19) . .
C5 C4 C17 121.21(18) . .
C3 C4 C17 107.83(19) . .
C4 C5 C6 116.39(19) . .
C4 C5 C20 118.84(19) . .
C6 C5 C20 118.4(2) . .
C5 C6 C1 120.64(19) . .
C5 C6 C7 121.7(2) . .
C1 C6 C7 108.06(19) . .
C22 C7 C6 119.9(2) . .
C22 C7 C8 120.1(2) . .
C6 C7 C8 108.31(19) . .
C25 C8 C9 120.0(2) . .
C25 C8 C7 120.0(2) . .
C9 C8 C7 107.2(2) . .
C10 C9 C8 120.6(2) . .
C10 C9 C1 119.0(2) . .
C8 C9 C1 108.33(19) . .
C9 C10 C11 120.6(2) . .
C9 C10 C27 119.4(2) . .
C11 C10 C27 108.7(2) . .
C12 C11 C29 120.9(2) . .
C12 C11 C10 121.3(2) . .
C29 C11 C10 108.19(19) . .
C13 C12 C11 116.40(19) . .
C13 C12 C2 119.03(19) . .
C11 C12 C2 118.2(2) . .
C12 C13 C31 121.16(19) . .
C12 C13 C14 121.43(19) . .
C31 C13 C14 107.89(19) . .
C15 C14 C13 119.6(2) . .
C15 C14 C33 119.83(19) . .
C13 C14 C33 108.71(19) . .
C14 C15 C3 119.97(19) . .
C14 C15 C16 119.9(2) . .
C3 C15 C16 108.56(18) . .
C35 C16 C17 120.52(19) . .
C35 C16 C15 120.0(2) . .
C17 C16 C15 106.56(19) . .
C18 C17 C16 119.48(19) . .
C18 C17 C4 120.05(19) . .
C16 C17 C4 108.93(17) . .
C17 C18 C37 120.69(19) . .
C17 C18 C19 119.14(18) . .
C37 C18 C19 108.39(18) . .
C20 C19 C39 121.36(19) . .
C20 C19 C18 121.87(18) . .
C39 C19 C18 108.19(18) . .
C19 C20 C21 115.77(19) . .
C19 C20 C5 118.54(19) . .
C21 C20 C5 119.14(19) . .
C41 C21 C20 121.42(19) . .
C41 C21 C22 108.3(2) . .
C20 C21 C22 120.9(2) . .
C7 C22 C23 120.1(2) . .
C7 C22 C21 119.7(2) . .
C23 C22 C21 108.5(2) . .
C24 C23 C22 120.2(2) . .
C24 C23 C42 120.1(2) . .
C22 C23 C42 106.9(2) . .
C23 C24 C45 119.9(2) . .
C23 C24 C25 119.6(2) . .
C45 C24 C25 108.0(2) . .
C8 C25 C26 119.3(2) . .
C8 C25 C24 119.9(2) . .
C26 C25 C24 108.3(2) . .
C27 C26 C25 120.4(2) . .
C27 C26 C46 119.7(2) . .
C25 C26 C46 107.3(2) . .
C26 C27 C28 120.4(2) . .
C26 C27 C10 120.3(2) . .
C28 C27 C10 106.7(2) . .
C48 C28 C27 119.7(2) . .
C48 C28 C29 119.8(2) . .
C27 C28 C29 108.67(19) . .
C30 C29 C11 121.38(19) . .
C30 C29 C28 121.60(19) . .
C11 C29 C28 107.7(2) . .
C29 C30 C31 116.5(2) . .
C29 C30 C50 118.5(2) . .
C31 C30 C50 118.3(2) . .
C30 C31 C13 120.9(2) . .
C30 C31 C32 121.51(19) . .
C13 C31 C32 108.25(19) . .
C52 C32 C31 119.9(2) . .
C52 C32 C33 120.2(2) . .
C31 C32 C33 108.28(19) . .
C34 C33 C14 120.7(2) . .
C34 C33 C32 119.6(2) . .
C14 C33 C32 106.87(19) . .
C33 C34 C54 120.1(2) . .
C33 C34 C35 119.0(2) . .
C54 C34 C35 108.17(19) . .
C16 C35 C34 120.5(2) . .
C16 C35 C36 119.4(2) . .
C34 C35 C36 108.1(2) . .
C37 C36 C55 119.48(19) . .
C37 C36 C35 120.0(2) . .
C55 C36 C35 107.64(19) . .
C36 C37 C18 119.82(18) . .
C36 C37 C38 119.83(19) . .
C18 C37 C38 107.76(18) . .
C57 C38 C37 120.59(19) . .
C57 C38 C39 119.57(18) . .
C37 C38 C39 107.96(18) . .
C40 C39 C19 121.47(18) . .
C40 C39 C38 121.59(18) . .
C19 C39 C38 107.70(18) . .
C39 C40 C41 116.14(19) . .
C39 C40 C59 118.64(18) . .
C41 C40 C59 118.66(18) . .
C40 C41 C21 121.2(2) . .
C40 C41 C42 121.3(2) . .
C21 C41 C42 108.05(19) . .
C43 C42 C23 119.9(2) . .
C43 C42 C41 120.0(2) . .
C23 C42 C41 108.3(2) . .
C42 C43 C44 120.5(2) . .
C42 C43 C60 119.6(2) . .
C44 C43 C60 108.45(19) . .
C45 C44 C62 119.4(2) . .
C45 C44 C43 120.5(2) . .
C62 C44 C43 107.21(18) . .
C44 C45 C46 120.5(2) . .
C44 C45 C24 119.1(2) . .
C46 C45 C24 107.9(2) . .
C47 C46 C45 119.9(2) . .
C47 C46 C26 119.1(2) . .
C45 C46 C26 108.4(2) . .
C46 C47 C48 120.5(2) . .
C46 C47 C63 119.7(2) . .
C48 C47 C63 107.17(19) . .
C28 C48 C47 120.4(2) . .
C28 C48 C49 119.5(2) . .
C47 C48 C49 108.35(18) . .
C50 C49 C64 120.97(18) . .
C50 C49 C48 121.81(19) . .
C64 C49 C48 108.12(19) . .
C51 C50 C49 116.73(18) . .
C51 C50 C30 118.76(19) . .
C49 C50 C30 118.4(2) . .
C50 C51 C66 120.74(19) . .
C50 C51 C52 121.68(19) . .
C66 C51 C52 107.94(18) . .
C32 C52 C53 119.9(2) . .
C32 C52 C51 119.6(2) . .
C53 C52 C51 108.84(18) . .
C54 C53 C52 120.6(2) . .
C54 C53 C67 120.12(19) . .
C52 C53 C67 106.57(18) . .
C53 C54 C34 119.7(2) . .
C53 C54 C55 120.0(2) . .
C34 C54 C55 108.3(2) . .
C56 C55 C54 119.9(2) . .
C56 C55 C36 120.2(2) . .
C54 C55 C36 107.79(19) . .
C55 C56 C57 120.0(2) . .
C55 C56 C68 120.03(19) . .
C57 C56 C68 107.13(17) . .
C38 C57 C58 120.01(18) . .
C38 C57 C56 119.96(19) . .
C58 C57 C56 108.49(17) . .
C59 C58 C69 121.03(17) . .
C59 C58 C57 121.46(18) . .
C69 C58 C57 108.42(17) . .
C60 C59 C58 116.09(18) . .
C60 C59 C40 118.67(18) . .
C58 C59 C40 118.37(17) . .
C59 C60 C61 121.62(17) . .
C59 C60 C43 121.50(19) . .
C61 C60 C43 107.44(17) . .
C70 C61 C60 120.88(17) . .
C70 C61 C62 121.44(18) . .
C60 C61 C62 108.34(18) . .
C63 C62 C44 120.54(19) . .
C63 C62 C61 119.24(18) . .
C44 C62 C61 108.54(19) . .
C62 C63 C64 120.01(18) . .
C62 C63 C47 120.0(2) . .
C64 C63 C47 108.33(18) . .
C65 C64 C49 121.21(18) . .
C65 C64 C63 121.79(18) . .
C49 C64 C63 108.02(18) . .
C64 C65 C66 116.36(18) . .
C64 C65 C70 118.55(18) . .
C66 C65 C70 118.40(17) . .
C65 C66 C51 121.36(19) . .
C65 C66 C67 121.80(18) . .
C51 C66 C67 107.68(18) . .
C68 C67 C66 119.89(18) . .
C68 C67 C53 119.4(2) . .
C66 C67 C53 108.98(18) . .
C67 C68 C56 120.58(19) . .
C67 C68 C69 119.45(18) . .
C56 C68 C69 108.28(17) . .
C70 C69 C58 121.30(17) . .
C70 C69 C68 121.55(17) . .
C58 C69 C68 107.67(17) . .
C69 C70 C61 116.43(17) . .
C69 C70 C65 118.65(17) . .
C61 C70 C65 118.67(17) . .
S1 C71 S1 180.0 . 17
S2 C72 S2 180.0 17_655 .

loop_
_geom_bond_atom_site_label_1
_geom_bond_atom_site_label_2
_geom_bond_distance
_geom_bond_site_symmetry_2
C1 C2 1.415(3) .
C1 C6 1.439(3) .
C1 C9 1.451(3) .
C2 C3 1.422(3) .
C2 C12 1.459(3) .
C3 C4 1.431(3) .
C3 C15 1.445(3) .
C4 C5 1.416(3) .
C4 C17 1.449(3) .
C5 C6 1.419(3) .
C5 C20 1.459(3) .
C6 C7 1.445(3) .
C7 C22 1.388(3) .
C7 C8 1.456(3) .
C8 C25 1.395(3) .
C8 C9 1.446(3) .
C9 C10 1.388(3) .
C10 C11 1.439(3) .
C10 C27 1.448(3) .
C11 C12 1.423(3) .
C11 C29 1.431(3) .
C12 C13 1.419(3) .
C13 C31 1.436(3) .
C13 C14 1.447(3) .
C14 C15 1.377(3) .
C14 C33 1.451(3) .
C15 C16 1.456(3) .
C16 C35 1.387(3) .
C16 C17 1.444(3) .
C17 C18 1.390(3) .
C18 C37 1.434(3) .
C18 C19 1.446(3) .
C19 C20 1.417(3) .
C19 C39 1.432(3) .
C20 C21 1.426(3) .
C21 C41 1.424(3) .
C21 C22 1.453(3) .
C22 C23 1.448(3) .
C23 C24 1.401(3) .
C23 C42 1.454(3) .
C24 C45 1.455(4) .
C24 C25 1.458(3) .
C25 C26 1.451(4) .
C26 C27 1.386(3) .
C26 C46 1.465(3) .
C27 C28 1.443(3) .
C28 C48 1.382(3) .
C28 C29 1.450(3) .
C29 C30 1.418(3) .
C30 C31 1.421(3) .
C30 C50 1.465(3) .
C31 C32 1.449(3) .
C32 C52 1.380(3) .
C32 C33 1.455(3) .
C33 C34 1.398(3) .
C34 C54 1.439(3) .
C34 C35 1.444(3) .
C35 C36 1.455(3) .
C36 C37 1.391(3) .
C36 C55 1.451(3) .
C37 C38 1.445(3) .
C38 C57 1.373(3) .
C38 C39 1.455(3) .
C39 C40 1.410(3) .
C40 C41 1.423(3) .
C40 C59 1.461(3) .
C41 C42 1.456(3) .
C42 C43 1.374(3) .
C43 C44 1.451(3) .
C43 C60 1.460(3) .
C44 C45 1.397(3) .
C44 C62 1.439(3) .
C45 C46 1.448(3) .
C46 C47 1.387(3) .
C47 C48 1.439(3) .
C47 C63 1.455(3) .
C48 C49 1.447(3) .
C49 C50 1.419(3) .
C49 C64 1.434(3) .
C50 C51 1.412(3) .
C51 C66 1.438(3) .
C51 C52 1.451(3) .
C52 C53 1.442(3) .
C53 C54 1.391(3) .
C53 C67 1.456(3) .
C54 C55 1.451(3) .
C55 C56 1.384(3) .
C56 C57 1.446(3) .
C56 C68 1.452(3) .
C57 C58 1.443(3) .
C58 C59 1.423(3) .
C58 C69 1.434(3) .
C59 C60 1.418(3) .
C60 C61 1.431(3) .
C61 C70 1.420(3) .
C61 C62 1.454(3) .
C62 C63 1.389(3) .
C63 C64 1.439(3) .
C64 C65 1.415(3) .
C65 C66 1.417(3) .
C65 C70 1.462(3) .
C66 C67 1.442(3) .
C67 C68 1.381(3) .
C68 C69 1.454(3) .
C69 C70 1.415(3) .
I1 I1 2.6724(14) 17
S1 C71 1.541(6) .
C71 S1 1.541(6) 17
I2 I2 2.6856(15) 17_655
S2 C72 1.514(6) .
C72 S2 1.514(6) 17_655

loop_
_geom_torsion_atom_site_label_1
_geom_torsion_atom_site_label_2
_geom_torsion_atom_site_label_3
_geom_torsion_atom_site_label_4
_geom_torsion
C6 C1 C2 C3 -13.2(3)
C9 C1 C2 C3 -156.01(17)
C6 C1 C2 C12 138.37(19)
C9 C1 C2 C12 -4.4(3)
C1 C2 C3 C4 13.1(3)
C12 C2 C3 C4 -138.92(19)
C1 C2 C3 C15 155.75(17)
C12 C2 C3 C15 3.7(3)
C2 C3 C4 C5 0.2(3)
C15 C3 C4 C5 -146.92(18)
C2 C3 C4 C17 147.03(18)
C15 C3 C4 C17 -0.1(2)
C3 C4 C5 C6 -13.5(3)
C17 C4 C5 C6 -155.94(18)
C3 C4 C5 C20 138.08(19)
C17 C4 C5 C20 -4.4(3)
C4 C5 C6 C1 13.3(3)
C20 C5 C6 C1 -138.4(2)
C4 C5 C6 C7 155.49(19)
C20 C5 C6 C7 3.8(3)
C2 C1 C6 C5 0.0(3)
C9 C1 C6 C5 147.03(18)
C2 C1 C6 C7 -146.73(18)
C9 C1 C6 C7 0.3(2)
C5 C6 C7 C22 -3.9(3)
C1 C6 C7 C22 142.4(2)
C5 C6 C7 C8 -147.14(19)
C1 C6 C7 C8 -0.8(2)
C22 C7 C8 C25 -0.5(3)
C6 C7 C8 C25 142.6(2)
C22 C7 C8 C9 -142.08(19)
C6 C7 C8 C9 1.1(2)
C25 C8 C9 C10 -0.2(3)
C7 C8 C9 C10 141.35(19)
C25 C8 C9 C1 -142.43(19)
C7 C8 C9 C1 -0.9(2)
C2 C1 C9 C10 4.6(3)
C6 C1 C9 C10 -142.57(19)
C2 C1 C9 C8 147.48(18)
C6 C1 C9 C8 0.4(2)
C8 C9 C10 C11 -138.7(2)
C1 C9 C10 C11 -0.4(3)
C8 C9 C10 C27 0.8(3)
C1 C9 C10 C27 139.1(2)
C9 C10 C11 C12 -3.9(3)
C27 C10 C11 C12 -147.19(18)
C9 C10 C11 C29 142.44(19)
C27 C10 C11 C29 -0.9(2)
C29 C11 C12 C13 13.5(3)
C10 C11 C12 C13 155.63(17)
C29 C11 C12 C2 -138.14(19)
C10 C11 C12 C2 4.0(3)
C1 C2 C12 C13 -150.76(17)
C3 C2 C12 C13 0.4(3)
C1 C2 C12 C11 0.1(2)
C3 C2 C12 C11 151.31(17)
C11 C12 C13 C31 -13.6(3)
C2 C12 C13 C31 137.79(18)
C11 C12 C13 C14 -155.81(17)
C2 C12 C13 C14 -4.4(3)
C12 C13 C14 C15 4.3(3)
C31 C13 C14 C15 -142.22(19)
C12 C13 C14 C33 147.12(17)
C31 C13 C14 C33 0.6(2)
C13 C14 C15 C3 -0.2(3)
C33 C14 C15 C3 -138.85(19)
C13 C14 C15 C16 138.95(19)
C33 C14 C15 C16 0.3(3)
C2 C3 C15 C14 -3.9(3)
C4 C3 C15 C14 142.84(19)
C2 C3 C15 C16 -147.15(17)
C4 C3 C15 C16 -0.4(2)
C14 C15 C16 C35 -0.9(3)
C3 C15 C16 C35 142.43(18)
C14 C15 C16 C17 -142.49(19)
C3 C15 C16 C17 0.8(2)
C35 C16 C17 C18 1.1(3)
C15 C16 C17 C18 142.48(18)
C35 C16 C17 C4 -142.26(19)
C15 C16 C17 C4 -0.9(2)
C5 C4 C17 C18 4.5(3)
C3 C4 C17 C18 -142.49(18)
C5 C4 C17 C16 147.57(18)
C3 C4 C17 C16 0.6(2)
C16 C17 C18 C37 -0.4(3)
C4 C17 C18 C37 138.89(19)
C16 C17 C18 C19 -139.05(19)
C4 C17 C18 C19 0.2(3)
C17 C18 C19 C20 -5.0(3)
C37 C18 C19 C20 -148.26(17)
C17 C18 C19 C39 143.11(17)
C37 C18 C19 C39 -0.1(2)
C39 C19 C20 C21 12.4(2)
C18 C19 C20 C21 156.46(17)
C39 C19 C20 C5 -139.00(19)
C18 C19 C20 C5 5.0(3)
C4 C5 C20 C19 -0.3(3)
C6 C5 C20 C19 150.67(18)
C4 C5 C20 C21 -150.76(18)
C6 C5 C20 C21 0.2(3)
C19 C20 C21 C41 -12.9(3)
C5 C20 C21 C41 138.39(19)
C19 C20 C21 C22 -155.40(17)
C5 C20 C21 C22 -4.2(3)
C6 C7 C22 C23 -138.9(2)
C8 C7 C22 C23 0.0(3)
C6 C7 C22 C21 -0.1(3)
C8 C7 C22 C21 138.8(2)
C41 C21 C22 C7 -142.7(2)
C20 C21 C22 C7 4.1(3)
C41 C21 C22 C23 0.4(2)
C20 C21 C22 C23 147.23(18)
C7 C22 C23 C24 0.5(3)
C21 C22 C23 C24 -142.34(19)
C7 C22 C23 C42 142.17(19)
C21 C22 C23 C42 -0.7(2)
C22 C23 C24 C45 136.9(2)
C42 C23 C24 C45 0.3(3)
C22 C23 C24 C25 -0.6(3)
C42 C23 C24 C25 -137.2(2)
C9 C8 C25 C26 -0.4(3)
C7 C8 C25 C26 -137.2(2)
C9 C8 C25 C24 137.2(2)
C7 C8 C25 C24 0.5(3)
C23 C24 C25 C8 0.0(3)
C45 C24 C25 C8 -141.9(2)
C23 C24 C25 C26 141.8(2)
C45 C24 C25 C26 -0.2(2)
C8 C25 C26 C27 0.5(3)
C24 C25 C26 C27 -141.6(2)
C8 C25 C26 C46 142.27(19)
C24 C25 C26 C46 0.2(2)
C25 C26 C27 C28 137.0(2)
C46 C26 C27 C28 -0.1(3)
C25 C26 C27 C10 0.1(3)
C46 C26 C27 C10 -137.0(2)
C9 C10 C27 C26 -0.7(3)
C11 C10 C27 C26 143.10(19)
C9 C10 C27 C28 -142.79(18)
C11 C10 C27 C28 1.1(2)
C26 C27 C28 C48 0.1(3)
C10 C27 C28 C48 142.07(18)
C26 C27 C28 C29 -142.84(19)
C10 C27 C28 C29 -0.9(2)
C12 C11 C29 C30 -0.2(3)
C10 C11 C29 C30 -146.67(18)
C12 C11 C29 C28 146.79(18)
C10 C11 C29 C28 0.3(2)
C48 C28 C29 C30 4.4(3)
C27 C28 C29 C30 147.25(18)
C48 C28 C29 C11 -142.55(19)
C27 C28 C29 C11 0.3(2)
C11 C29 C30 C31 -13.0(3)
C28 C29 C30 C31 -155.49(17)
C11 C29 C30 C50 137.84(19)
C28 C29 C30 C50 -4.6(3)
C29 C30 C31 C13 12.9(3)
C50 C30 C31 C13 -138.01(19)
C29 C30 C31 C32 155.57(17)
C50 C30 C31 C32 4.7(3)
C12 C13 C31 C30 0.4(3)
C14 C13 C31 C30 147.09(17)
C12 C13 C31 C32 -146.60(17)
C14 C13 C31 C32 0.1(2)
C30 C31 C32 C52 -4.3(3)
C13 C31 C32 C52 142.49(18)
C30 C31 C32 C33 -147.45(18)
C13 C31 C32 C33 -0.7(2)
C15 C14 C33 C34 0.5(3)
C13 C14 C33 C34 -142.17(18)
C15 C14 C33 C32 141.72(18)
C13 C14 C33 C32 -1.0(2)
C52 C32 C33 C34 -0.3(3)
C31 C32 C33 C34 142.70(19)
C52 C32 C33 C14 -142.03(19)
C31 C32 C33 C14 1.0(2)
C14 C33 C34 C54 136.4(2)
C32 C33 C34 C54 0.0(3)
C14 C33 C34 C35 -0.7(3)
C32 C33 C34 C35 -137.2(2)
C17 C16 C35 C34 136.9(2)
C15 C16 C35 C34 0.6(3)
C17 C16 C35 C36 -1.3(3)
C15 C16 C35 C36 -137.6(2)
C33 C34 C35 C16 0.2(3)
C54 C34 C35 C16 -141.55(19)
C33 C34 C35 C36 142.56(18)
C54 C34 C35 C36 0.8(2)
C16 C35 C36 C37 0.9(3)
C34 C35 C36 C37 -142.00(19)
C16 C35 C36 C55 142.17(19)
C34 C35 C36 C55 -0.7(2)
C55 C36 C37 C18 -136.99(19)
C35 C36 C37 C18 -0.2(3)
C55 C36 C37 C38 0.2(3)
C35 C36 C37 C38 137.03(19)
C17 C18 C37 C36 -0.1(3)
C19 C18 C37 C36 142.52(17)
C17 C18 C37 C38 -141.83(18)
C19 C18 C37 C38 0.7(2)
C36 C37 C38 C57 -0.3(3)
C18 C37 C38 C57 141.52(18)
C36 C37 C38 C39 -142.84(17)
C18 C37 C38 C39 -1.1(2)
C20 C19 C39 C40 0.7(3)
C18 C19 C39 C40 -147.67(17)
C20 C19 C39 C38 147.80(17)
C18 C19 C39 C38 -0.53(19)
C57 C38 C39 C40 5.0(3)
C37 C38 C39 C40 148.08(16)
C57 C38 C39 C19 -142.05(17)
C37 C38 C39 C19 0.98(19)
C19 C39 C40 C41 -13.3(2)
C38 C39 C40 C41 -155.98(16)
C19 C39 C40 C59 137.90(18)
C38 C39 C40 C59 -4.7(2)
C39 C40 C41 C21 12.9(3)
C59 C40 C41 C21 -138.35(19)
C39 C40 C41 C42 155.29(17)
C59 C40 C41 C42 4.1(3)
C20 C21 C41 C40 0.2(3)
C22 C21 C41 C40 146.91(18)
C20 C21 C41 C42 -146.51(18)
C22 C21 C41 C42 0.2(2)
C24 C23 C42 C43 -0.4(3)
C22 C23 C42 C43 -142.02(19)
C24 C23 C42 C41 142.47(19)
C22 C23 C42 C41 0.8(2)
C40 C41 C42 C43 -4.6(3)
C21 C41 C42 C43 142.18(19)
C40 C41 C42 C23 -147.34(18)
C21 C41 C42 C23 -0.6(2)
C23 C42 C43 C44 -0.2(3)
C41 C42 C43 C44 -138.77(19)
C23 C42 C43 C60 138.99(19)
C41 C42 C43 C60 0.5(3)
C42 C43 C44 C45 0.9(3)
C60 C43 C44 C45 -142.34(19)
C42 C43 C44 C62 141.94(19)
C60 C43 C44 C62 -1.3(2)
C62 C44 C45 C46 0.0(3)
C43 C44 C45 C46 136.4(2)
C62 C44 C45 C24 -137.4(2)
C43 C44 C45 C24 -0.9(3)
C23 C24 C45 C44 0.3(3)
C25 C24 C45 C44 142.2(2)
C23 C24 C45 C46 -141.8(2)
C25 C24 C45 C46 0.0(2)
C44 C45 C46 C47 0.1(3)
C24 C45 C46 C47 141.7(2)
C44 C45 C46 C26 -141.5(2)
C24 C45 C46 C26 0.1(2)
C27 C26 C46 C47 -0.1(3)
C25 C26 C46 C47 -142.14(19)
C27 C26 C46 C45 141.9(2)
C25 C26 C46 C45 -0.2(2)
C45 C46 C47 C48 -137.2(2)
C26 C46 C47 C48 0.3(3)
C45 C46 C47 C63 -0.2(3)
C26 C46 C47 C63 137.3(2)
C27 C28 C48 C47 0.2(3)
C29 C28 C48 C47 139.0(2)
C27 C28 C48 C49 -138.65(19)
C29 C28 C48 C49 0.2(3)
C46 C47 C48 C28 -0.4(3)
C63 C47 C48 C28 -142.07(19)
C46 C47 C48 C49 142.48(19)
C63 C47 C48 C49 0.8(2)
C28 C48 C49 C50 -4.4(3)
C47 C48 C49 C50 -147.66(18)
C28 C48 C49 C64 142.76(18)
C47 C48 C49 C64 -0.5(2)
C64 C49 C50 C51 13.3(3)
C48 C49 C50 C51 156.32(17)
C64 C49 C50 C30 -139.03(19)
C48 C49 C50 C30 4.0(3)
C29 C30 C50 C51 -151.26(17)
C31 C30 C50 C51 -0.9(3)
C29 C30 C50 C49 0.5(2)
C31 C30 C50 C49 150.80(17)
C49 C50 C51 C66 -13.4(3)
C30 C50 C51 C66 138.83(19)
C49 C50 C51 C52 -155.39(17)
C30 C50 C51 C52 -3.2(3)
C31 C32 C52 C53 -138.88(19)
C33 C32 C52 C53 -0.1(3)
C31 C32 C52 C51 0.1(3)
C33 C32 C52 C51 138.91(19)
C50 C51 C52 C32 3.6(3)
C66 C51 C52 C32 -142.57(18)
C50 C51 C52 C53 146.67(18)
C66 C51 C52 C53 0.5(2)
C32 C52 C53 C54 0.8(3)
C51 C52 C53 C54 -142.09(18)
C32 C52 C53 C67 142.46(18)
C51 C52 C53 C67 -0.5(2)
C52 C53 C54 C34 -1.2(3)
C67 C53 C54 C34 -137.7(2)
C52 C53 C54 C55 137.2(2)
C67 C53 C54 C55 0.7(3)
C33 C34 C54 C53 0.8(3)
C35 C34 C54 C53 142.00(19)
C33 C34 C54 C55 -141.92(19)
C35 C34 C54 C55 -0.7(2)
C53 C54 C55 C56 0.1(3)
C34 C54 C55 C56 142.65(19)
C53 C54 C55 C36 -142.3(2)
C34 C54 C55 C36 0.2(2)
C37 C36 C55 C56 -0.4(3)
C35 C36 C55 C56 -141.99(19)
C37 C36 C55 C54 141.83(18)
C35 C36 C55 C54 0.3(2)
C54 C55 C56 C57 -137.1(2)
C36 C55 C56 C57 0.7(3)
C54 C55 C56 C68 -0.6(3)
C36 C55 C56 C68 137.23(19)
C37 C38 C57 C58 -138.60(18)
C39 C38 C57 C58 -0.3(3)
C37 C38 C57 C56 0.5(3)
C39 C38 C57 C56 138.83(17)
C55 C56 C57 C38 -0.7(3)
C68 C56 C57 C38 -142.16(17)
C55 C56 C57 C58 142.58(18)
C68 C56 C57 C58 1.1(2)
C38 C57 C58 C59 -4.7(3)
C56 C57 C58 C59 -147.99(16)
C38 C57 C58 C69 142.48(17)
C56 C57 C58 C69 -0.8(2)
C69 C58 C59 C60 12.4(2)
C57 C58 C59 C60 155.57(16)
C69 C58 C59 C40 -138.24(17)
C57 C58 C59 C40 4.9(2)
C39 C40 C59 C60 -150.08(17)
C41 C40 C59 C60 0.4(2)
C39 C40 C59 C58 -0.2(2)
C41 C40 C59 C58 150.31(17)
C58 C59 C60 C61 -12.8(2)
C40 C59 C60 C61 137.72(18)
C58 C59 C60 C43 -155.05(16)
C40 C59 C60 C43 -4.5(2)
C42 C43 C60 C59 4.1(3)
C44 C43 C60 C59 147.71(17)
C42 C43 C60 C61 -142.74(19)
C44 C43 C60 C61 0.9(2)
C59 C60 C61 C70 0.1(3)
C43 C60 C61 C70 146.90(16)
C59 C60 C61 C62 -146.89(17)
C43 C60 C61 C62 -0.1(2)
C45 C44 C62 C63 0.0(3)
C43 C44 C62 C63 -141.50(18)
C45 C44 C62 C61 142.79(18)
C43 C44 C62 C61 1.2(2)
C70 C61 C62 C63 -4.2(3)
C60 C61 C62 C63 142.59(18)
C70 C61 C62 C44 -147.49(17)
C60 C61 C62 C44 -0.7(2)
C44 C62 C63 C64 138.72(19)
C61 C62 C63 C64 -0.2(3)
C44 C62 C63 C47 -0.2(3)
C61 C62 C63 C47 -139.03(19)
C46 C47 C63 C62 0.3(3)
C48 C47 C63 C62 142.31(19)
C46 C47 C63 C64 -142.87(19)
C48 C47 C63 C64 -0.8(2)
C50 C49 C64 C65 -0.2(3)
C48 C49 C64 C65 -147.65(18)
C50 C49 C64 C63 147.47(18)
C48 C49 C64 C63 0.0(2)
C62 C63 C64 C65 4.8(3)
C47 C63 C64 C65 147.93(18)
C62 C63 C64 C49 -142.62(19)
C47 C63 C64 C49 0.5(2)
C49 C64 C65 C66 -12.7(3)
C63 C64 C65 C66 -155.90(18)
C49 C64 C65 C70 138.22(19)
C63 C64 C65 C70 -5.0(3)
C64 C65 C66 C51 12.6(3)
C70 C65 C66 C51 -138.40(18)
C64 C65 C66 C67 155.33(18)
C70 C65 C66 C67 4.4(3)
C50 C51 C66 C65 0.5(3)
C52 C51 C66 C65 147.07(18)
C50 C51 C66 C67 -146.85(18)
C52 C51 C66 C67 -0.3(2)
C65 C66 C67 C68 -4.4(3)
C51 C66 C67 C68 142.82(19)
C65 C66 C67 C53 -147.19(18)
C51 C66 C67 C53 0.0(2)
C54 C53 C67 C68 -0.9(3)
C52 C53 C67 C68 -142.74(18)
C54 C53 C67 C66 142.1(2)
C52 C53 C67 C66 0.3(2)
C66 C67 C68 C56 -138.60(19)
C53 C67 C68 C56 0.4(3)
C66 C67 C68 C69 0.2(3)
C53 C67 C68 C69 139.17(19)
C55 C56 C68 C67 0.3(3)
C57 C56 C68 C67 141.77(18)
C55 C56 C68 C69 -142.48(18)
C57 C56 C68 C69 -1.0(2)
C59 C58 C69 C70 0.7(3)
C57 C58 C69 C70 -146.64(16)
C59 C58 C69 C68 147.51(16)
C57 C58 C69 C68 0.13(19)
C67 C68 C69 C70 3.9(3)
C56 C68 C69 C70 147.23(17)
C67 C68 C69 C58 -142.73(18)
C56 C68 C69 C58 0.56(19)
C58 C69 C70 C61 -13.5(2)
C68 C69 C70 C61 -155.72(16)
C58 C69 C70 C65 138.40(18)
C68 C69 C70 C65 -3.8(2)
C60 C61 C70 C69 13.1(2)
C62 C61 C70 C69 155.79(17)
C60 C61 C70 C65 -138.80(18)
C62 C61 C70 C65 3.9(3)
C64 C65 C70 C69 -150.62(17)
C66 C65 C70 C69 -0.3(2)
C64 C65 C70 C61 0.7(2)
C66 C65 C70 C61 150.97(17)
